data_7223332
loop_
_publ_author_name
'Narang, Shikha'
'Singh, Udai P.'
'Venugopalan, P.'

_publ_section_title
;
 Solvent-mediated supramolecular templated assembly of a metal
 organophosphonate via a crystal--amorphous--crystal transformation
;
_journal_issue 1
_journal_name_full CrystEngComm
_journal_page_first 54
_journal_paper_doi 10.1039/C5CE01594D
_journal_volume 18
_journal_year 2016
_chemical_formula_moiety 'C54 H52 Cu2 N4 O8 P2, 2(N O3), 4(C H4 O)'
_chemical_formula_sum 'C58 H68 Cu2 N6 O18 P2'
_chemical_formula_weight 1324.3
_chemical_name_systematic
; 
 ? 
;
_space_group_IT_number 2
_symmetry_cell_setting triclinic
_symmetry_space_group_name_Hall '-P 1'
_symmetry_space_group_name_H-M 'P -1'
_atom_sites_solution_hydrogens geom
_atom_sites_solution_primary direct
_atom_sites_solution_secondary difmap
_audit_creation_method SHELXL-97
_audit_update_record
;
2015-11-06 deposited with the CCDC.
2015-11-24 downloaded from the CCDC.
;
_cell_angle_alpha 117.067(4)
_cell_angle_beta 101.070(4)
_cell_angle_gamma 101.147(4)
_cell_formula_units_Z 1
_cell_length_a 11.3974(12)
_cell_length_b 11.5337(12)
_cell_length_c 12.5848(13)
_cell_measurement_reflns_used 103
_cell_measurement_temperature 296(2)
_cell_measurement_theta_max 26.00
_cell_measurement_theta_min 2.34
_cell_volume 1369.1(3)
_computing_cell_refinement 'Bruker kappa Apex'
_computing_data_collection 'Bruker kappa Apex'
_computing_data_reduction 'Bruker SAINT'
_computing_molecular_graphics 'Bruker XSHELL'
_computing_publication_material 'Bruker XSHELL'
_computing_structure_refinement 'SHELXL-97 (Sheldrick, 2008)'
_computing_structure_solution 'SHELXS-97 (Sheldrick, 2008)'
_diffrn_ambient_temperature 296(2)
_diffrn_measured_fraction_theta_full 0.952
_diffrn_measured_fraction_theta_max 0.952
_diffrn_measurement_device_type 'CCD area detector'
_diffrn_measurement_method 'phi and omega scans'
_diffrn_radiation_monochromator graphite
_diffrn_radiation_source 'fine-focus sealed tube'
_diffrn_radiation_type MoK\a
_diffrn_radiation_wavelength 0.71073
_diffrn_reflns_av_R_equivalents 0.0363
_diffrn_reflns_av_sigmaI/netI 0.0445
_diffrn_reflns_limit_h_max 14
_diffrn_reflns_limit_h_min -14
_diffrn_reflns_limit_k_max 14
_diffrn_reflns_limit_k_min -14
_diffrn_reflns_limit_l_max 15
_diffrn_reflns_limit_l_min -11
_diffrn_reflns_number 16802
_diffrn_reflns_theta_full 26.00
_diffrn_reflns_theta_max 26.00
_diffrn_reflns_theta_min 2.34
_exptl_absorpt_coefficient_mu 0.920
_exptl_absorpt_correction_T_max 0.913
_exptl_absorpt_correction_T_min 0.878
_exptl_absorpt_correction_type multi-scan
_exptl_absorpt_process_details 'Sadabs (Sheldrick, 1996)'
_exptl_crystal_colour Green
_exptl_crystal_density_diffrn 1.61
_exptl_crystal_density_method 'not measured'
_exptl_crystal_description Block
_exptl_crystal_F_000 614
_exptl_crystal_size_max 0.17
_exptl_crystal_size_mid 0.12
_exptl_crystal_size_min 0.10
_refine_diff_density_max 0.531
_refine_diff_density_min -1.398
_refine_diff_density_rms 0.118
_refine_ls_extinction_method none
_refine_ls_goodness_of_fit_ref 1.147
_refine_ls_hydrogen_treatment constr
_refine_ls_matrix_type full
_refine_ls_number_parameters 348
_refine_ls_number_reflns 5127
_refine_ls_number_restraints 41
_refine_ls_restrained_S_all 1.212
_refine_ls_R_factor_all 0.0654
_refine_ls_R_factor_gt 0.0564
_refine_ls_shift/su_max 0.003
_refine_ls_shift/su_mean 0.000
_refine_ls_structure_factor_coef Fsqd
_refine_ls_weighting_details 'calc w=1/[\s^2^(Fo^2^)+(0.0516P)^2^+6.7610P] where P=(Fo^2^+2Fc^2^)/3'
_refine_ls_weighting_scheme calc
_refine_ls_wR_factor_gt 0.1566
_refine_ls_wR_factor_ref 0.1610
_reflns_number_gt 4340
_reflns_number_total 5127
_reflns_threshold_expression >2sigma(I)
_cod_data_source_file c5ce01594d3.cif
_cod_data_source_block 1dash
_cod_depositor_comments
;
The following automatic conversions were performed:

'_symmetry_cell_setting' value 'Triclinic' changed to 'triclinic'
according to
/usr/data/users/saulius/crontab/automatic-downloads/rss-feeds/RSC/lib/dictionaries/cif_core.dic
dictionary named 'cif_core.dic' version 2.4.2 from 2011-04-26.

Automatic conversion script
Id: cif_fix_values 4268 2015-11-12 08:31:59Z antanas 

 Adding full bibliography for 7223327--7223332.cif.
;
_cod_original_cell_volume 1369.1(2)
_cod_database_code 7223332

loop_
_symmetry_equiv_pos_as_xyz
'x, y, z'
'-x, -y, -z'

loop_
_atom_site_label
_atom_site_type_symbol
_atom_site_fract_x
_atom_site_fract_y
_atom_site_fract_z
_atom_site_U_iso_or_equiv
_atom_site_adp_type
_atom_site_occupancy
_atom_site_symmetry_multiplicity
_atom_site_calc_flag
_atom_site_refinement_flags
_atom_site_disorder_assembly
_atom_site_disorder_group
Cu1 Cu 0.48170(5) 0.99088(6) 0.19451(5) 0.01178(18) Uani 1 1 d . . 4
P1 P 0.33466(11) 0.85125(12) -0.10875(11) 0.0119(3) Uani 1 1 d . A 4
O1 O 0.4259(3) 0.8826(3) 0.0114(3) 0.0151(7) Uani 1 1 d . A 4
O2 O 0.2430(3) 0.6968(3) -0.1768(3) 0.0154(7) Uani 1 1 d . A 4
O3 O 0.3917(3) 0.8627(3) -0.2034(3) 0.0142(7) Uani 1 1 d . . 4
O4 O 0.6175(3) 0.8782(4) 0.2093(4) 0.0293(9) Uani 1 1 d . B 4
O5 O 0.8514(7) 1.0153(8) 0.3880(7) 0.0317(18) Uiso 0.50 1 d PDU C -1
O5A O 0.851(2) 0.9214(16) 0.420(2) 0.173(7) Uiso 0.50 1 d PDU D -2
O6 O 1.0368(8) 1.0787(9) 0.5265(9) 0.047(2) Uiso 0.50 1 d PDU C -1
O6A O 0.8492(8) 1.0880(9) 0.3848(8) 0.040(2) Uiso 0.50 1 d PDU D -2
O7 O 0.9099(10) 0.8716(9) 0.4369(11) 0.065(3) Uiso 0.50 1 d PDU C -1
O7A O 0.9925(18) 1.121(2) 0.5475(17) 0.156(6) Uiso 0.50 1 d PDU D -2
N1 N 0.3422(4) 0.8690(4) 0.2098(4) 0.0160(8) Uani 1 1 d . E 4
N2 N 0.4984(4) 1.1115(4) 0.3765(4) 0.0140(8) Uani 1 1 d . E 4
N3 N 0.9341(7) 0.9901(8) 0.4534(8) 0.028(2) Uiso 0.50 1 d PDU C -1
N3A N 0.8931(16) 1.0464(16) 0.4540(15) 0.131(6) Uiso 0.50 1 d PDU D -2
C1 C 0.2262(4) 0.9486(5) -0.0834(4) 0.0143(9) Uani 1 1 d . A 4
H1A H 0.2672 1.0366 -0.0733 0.017 Uiso 1 1 calc R A 4
H1B H 0.1538 0.9007 -0.1593 0.017 Uiso 1 1 calc R A 4
C2 C 0.1777(4) 0.9763(5) 0.0272(5) 0.0153(10) Uani 1 1 d . A 4
C3 C 0.0713(4) 0.8777(5) 0.0136(5) 0.0153(10) Uani 1 1 d . A 4
C4 C 0.0052(4) 0.7503(5) -0.1021(5) 0.0178(10) Uani 1 1 d . A 4
H4 H 0.0336 0.7290 -0.1711 0.021 Uiso 1 1 calc R A 4
C5 C -0.0987(5) 0.6600(5) -0.1118(5) 0.0222(11) Uani 1 1 d . A 4
H5 H -0.1396 0.5774 -0.1875 0.027 Uiso 1 1 calc R A 4
C6 C -0.1462(5) 0.6890(5) -0.0089(5) 0.0220(11) Uani 1 1 d . A 4
H6 H -0.2190 0.6271 -0.0187 0.026 Uiso 1 1 calc R A 4
C7 C -0.0856(5) 0.8064(5) 0.1027(5) 0.0226(11) Uani 1 1 d . A 4
H7 H -0.1153 0.8235 0.1705 0.027 Uiso 1 1 calc R A 4
C8 C 0.0244(4) 0.9051(5) 0.1180(5) 0.0164(10) Uani 1 1 d . A 4
C9 C 0.0851(5) 1.0279(5) 0.2332(5) 0.0179(10) Uani 1 1 d . A 4
H9 H 0.0553 1.0444 0.3008 0.021 Uiso 1 1 calc R A 4
C10 C 0.1895(5) 1.1257(5) 0.2478(5) 0.0158(10) Uani 1 1 d . A 4
C11 C 0.2495(5) 1.2510(5) 0.3655(5) 0.0192(10) Uani 1 1 d . A 4
H11 H 0.2210 1.2647 0.4335 0.023 Uiso 1 1 calc R A 4
C12 C 0.3475(5) 1.3505(5) 0.3797(5) 0.0214(11) Uani 1 1 d . A 4
H12 H 0.3848 1.4327 0.4564 0.026 Uiso 1 1 calc R A 4
C13 C 0.3930(5) 1.3287(5) 0.2775(5) 0.0207(11) Uani 1 1 d . A 4
H13 H 0.4597 1.3980 0.2881 0.025 Uiso 1 1 calc R A 4
C14 C 0.3418(4) 1.2090(5) 0.1638(5) 0.0167(10) Uani 1 1 d . A 4
H14 H 0.3750 1.1975 0.0990 0.020 Uiso 1 1 calc R A 4
C15 C 0.2375(4) 1.1010(5) 0.1434(5) 0.0147(10) Uani 1 1 d . A 4
C16 C 0.2988(5) 0.5871(5) -0.2156(5) 0.0238(11) Uani 1 1 d . A 4
H16A H 0.3759 0.6125 -0.1500 0.029 Uiso 1 1 calc R A 4
H16B H 0.3192 0.5703 -0.2916 0.029 Uiso 1 1 calc R A 4
C17 C 0.2040(6) 0.4592(5) -0.2397(6) 0.0328(14) Uani 1 1 d . A 4
H17A H 0.1890 0.4746 -0.1625 0.049 Uiso 1 1 calc R A 4
H17B H 0.2365 0.3836 -0.2710 0.049 Uiso 1 1 calc R A 4
H17C H 0.1263 0.4382 -0.3008 0.049 Uiso 1 1 calc R A 4
C18 C 0.2692(5) 0.7418(5) 0.1181(5) 0.0186(10) Uani 1 1 d . E 4
H18 H 0.2848 0.7031 0.0415 0.022 Uiso 1 1 calc R E 4
C19 C 0.1715(5) 0.6666(5) 0.1341(5) 0.0228(11) Uani 1 1 d . E 4
H19 H 0.1206 0.5795 0.0683 0.027 Uiso 1 1 calc R E 4
C20 C 0.1502(5) 0.7221(6) 0.2490(6) 0.0250(12) Uani 1 1 d . E 4
H20 H 0.0859 0.6720 0.2620 0.030 Uiso 1 1 calc R E 4
C21 C 0.2260(5) 0.8535(6) 0.3446(5) 0.0222(11) Uani 1 1 d . E 4
H21 H 0.2123 0.8935 0.4220 0.027 Uiso 1 1 calc R E 4
C22 C 0.3230(5) 0.9246(5) 0.3229(5) 0.0165(10) Uani 1 1 d . E 4
C23 C 0.4113(5) 1.0616(5) 0.4165(5) 0.0176(10) Uani 1 1 d . E 4
C24 C 0.4083(5) 1.1370(6) 0.5394(5) 0.0225(11) Uani 1 1 d . E 4
H24 H 0.3465 1.1019 0.5654 0.027 Uiso 1 1 calc R E 4
C25 C 0.4986(5) 1.2642(6) 0.6217(5) 0.0246(11) Uani 1 1 d . E 4
H25 H 0.4991 1.3158 0.7041 0.030 Uiso 1 1 calc R E 4
C26 C 0.5880(5) 1.3135(5) 0.5792(5) 0.0220(11) Uani 1 1 d . E 4
H26 H 0.6497 1.3989 0.6330 0.026 Uiso 1 1 calc R E 4
C27 C 0.5852(5) 1.2351(5) 0.4561(5) 0.0177(10) Uani 1 1 d . E 4
H27 H 0.6452 1.2692 0.4279 0.021 Uiso 1 1 calc R E 4

loop_
_atom_site_aniso_label
_atom_site_aniso_U_11
_atom_site_aniso_U_22
_atom_site_aniso_U_33
_atom_site_aniso_U_23
_atom_site_aniso_U_13
_atom_site_aniso_U_12
Cu1 0.0120(3) 0.0133(3) 0.0108(3) 0.0065(2) 0.0050(2) 0.0034(2)
P1 0.0114(6) 0.0115(6) 0.0118(6) 0.0055(5) 0.0041(5) 0.0023(5)
O1 0.0159(17) 0.0150(17) 0.0143(16) 0.0075(14) 0.0048(13) 0.0048(13)
O2 0.0137(16) 0.0123(16) 0.0190(17) 0.0070(14) 0.0066(14) 0.0031(13)
O3 0.0161(16) 0.0141(16) 0.0112(15) 0.0054(13) 0.0055(13) 0.0042(13)
O4 0.0213(19) 0.032(2) 0.046(2) 0.026(2) 0.0109(18) 0.0141(17)
N1 0.015(2) 0.019(2) 0.018(2) 0.0120(18) 0.0066(17) 0.0067(17)
N2 0.0150(19) 0.018(2) 0.0115(19) 0.0082(17) 0.0053(16) 0.0064(16)
C1 0.011(2) 0.015(2) 0.016(2) 0.0089(19) 0.0034(18) 0.0028(18)
C2 0.015(2) 0.017(2) 0.017(2) 0.010(2) 0.0070(19) 0.0082(19)
C3 0.015(2) 0.015(2) 0.021(2) 0.012(2) 0.007(2) 0.0088(19)
C4 0.016(2) 0.019(3) 0.020(2) 0.010(2) 0.005(2) 0.008(2)
C5 0.019(3) 0.021(3) 0.026(3) 0.014(2) 0.004(2) 0.006(2)
C6 0.016(2) 0.019(3) 0.038(3) 0.019(2) 0.011(2) 0.007(2)
C7 0.023(3) 0.026(3) 0.032(3) 0.020(2) 0.016(2) 0.013(2)
C8 0.015(2) 0.018(2) 0.024(3) 0.013(2) 0.010(2) 0.0104(19)
C9 0.021(2) 0.024(3) 0.023(3) 0.018(2) 0.014(2) 0.014(2)
C10 0.018(2) 0.018(2) 0.017(2) 0.010(2) 0.0073(19) 0.0109(19)
C11 0.022(3) 0.021(3) 0.017(2) 0.008(2) 0.008(2) 0.015(2)
C12 0.022(3) 0.019(3) 0.017(2) 0.004(2) 0.003(2) 0.009(2)
C13 0.015(2) 0.018(3) 0.025(3) 0.009(2) 0.005(2) 0.004(2)
C14 0.018(2) 0.016(2) 0.019(2) 0.009(2) 0.009(2) 0.0087(19)
C15 0.014(2) 0.017(2) 0.017(2) 0.010(2) 0.0065(19) 0.0083(19)
C16 0.020(3) 0.015(3) 0.029(3) 0.005(2) 0.009(2) 0.006(2)
C17 0.034(3) 0.013(3) 0.044(4) 0.011(3) 0.012(3) 0.002(2)
C18 0.020(2) 0.017(2) 0.020(2) 0.010(2) 0.005(2) 0.004(2)
C19 0.018(3) 0.021(3) 0.032(3) 0.018(2) 0.005(2) 0.004(2)
C20 0.018(3) 0.032(3) 0.040(3) 0.028(3) 0.014(2) 0.010(2)
C21 0.023(3) 0.031(3) 0.031(3) 0.023(3) 0.017(2) 0.016(2)
C22 0.019(2) 0.017(2) 0.021(2) 0.014(2) 0.010(2) 0.008(2)
C23 0.020(2) 0.024(3) 0.017(2) 0.014(2) 0.007(2) 0.011(2)
C24 0.028(3) 0.029(3) 0.020(3) 0.014(2) 0.014(2) 0.015(2)
C25 0.034(3) 0.030(3) 0.017(2) 0.013(2) 0.011(2) 0.018(2)
C26 0.026(3) 0.020(3) 0.017(2) 0.009(2) 0.003(2) 0.008(2)
C27 0.018(2) 0.022(3) 0.016(2) 0.010(2) 0.006(2) 0.008(2)

loop_
_atom_type_symbol
_atom_type_description
_atom_type_scat_dispersion_real
_atom_type_scat_dispersion_imag
_atom_type_scat_source
C C 0.0033 0.0016 'International Tables Vol C Tables 4.2.6.8 and 6.1.1.4'
H H 0.0000 0.0000 'International Tables Vol C Tables 4.2.6.8 and 6.1.1.4'
N N 0.0061 0.0033 'International Tables Vol C Tables 4.2.6.8 and 6.1.1.4'
O O 0.0106 0.0060 'International Tables Vol C Tables 4.2.6.8 and 6.1.1.4'
P P 0.1023 0.0942 'International Tables Vol C Tables 4.2.6.8 and 6.1.1.4'
Cu Cu 0.3201 1.2651 'International Tables Vol C Tables 4.2.6.8 and 6.1.1.4'

loop_
_geom_angle_atom_site_label_1
_geom_angle_atom_site_label_2
_geom_angle_atom_site_label_3
_geom_angle
_geom_angle_site_symmetry_1
_geom_angle_site_symmetry_3
O3 Cu1 O1 93.70(14) 2_675 .
O3 Cu1 N1 168.97(15) 2_675 .
O1 Cu1 N1 94.05(15) . .
O3 Cu1 N2 90.58(15) 2_675 .
O1 Cu1 N2 165.82(15) . .
N1 Cu1 N2 80.08(16) . .
O3 Cu1 O4 93.21(14) 2_675 .
O1 Cu1 O4 91.65(15) . .
N1 Cu1 O4 94.39(15) . .
N2 Cu1 O4 101.61(16) . .
O1 P1 O3 116.18(19) . .
O1 P1 O2 108.32(19) . .
O3 P1 O2 106.70(18) . .
O1 P1 C1 113.2(2) . .
O3 P1 C1 108.8(2) . .
O2 P1 C1 102.5(2) . .
P1 O1 Cu1 146.0(2) . .
C16 O2 P1 118.0(3) . .
P1 O3 Cu1 133.3(2) . 2_675
C18 N1 C22 119.6(4) . .
C18 N1 Cu1 125.2(3) . .
C22 N1 Cu1 115.1(3) . .
C27 N2 C23 119.5(4) . .
C27 N2 Cu1 125.3(3) . .
C23 N2 Cu1 115.2(3) . .
O6 N3 O7 120.5(8) . .
O6 N3 O5 121.2(8) . .
O7 N3 O5 118.2(8) . .
O6A N3A O5A 119.7(10) . .
O6A N3A O7A 121.0(10) . .
O5A N3A O7A 118.4(10) . .
C2 C1 P1 118.1(3) . .
C15 C2 C3 119.8(4) . .
C15 C2 C1 120.2(4) . .
C3 C2 C1 120.0(4) . .
C2 C3 C4 122.6(5) . .
C2 C3 C8 119.9(4) . .
C4 C3 C8 117.5(4) . .
C5 C4 C3 120.6(5) . .
C4 C5 C6 121.6(5) . .
C7 C6 C5 119.9(5) . .
C6 C7 C8 120.7(5) . .
C9 C8 C7 120.4(5) . .
C9 C8 C3 120.0(4) . .
C7 C8 C3 119.6(5) . .
C10 C9 C8 120.8(5) . .
C9 C10 C11 120.0(5) . .
C9 C10 C15 120.2(4) . .
C11 C10 C15 119.7(5) . .
C12 C11 C10 120.9(5) . .
C11 C12 C13 119.7(5) . .
C14 C13 C12 122.0(5) . .
C13 C14 C15 120.5(5) . .
C2 C15 C14 123.5(5) . .
C2 C15 C10 119.4(4) . .
C14 C15 C10 117.1(4) . .
O2 C16 C17 108.0(4) . .
N1 C18 C19 121.8(5) . .
C18 C19 C20 119.3(5) . .
C19 C20 C21 119.0(5) . .
C20 C21 C22 119.1(5) . .
N1 C22 C21 121.1(5) . .
N1 C22 C23 114.5(4) . .
C21 C22 C23 124.4(5) . .
N2 C23 C24 121.4(5) . .
N2 C23 C22 114.9(4) . .
C24 C23 C22 123.7(5) . .
C25 C24 C23 119.0(5) . .
C24 C25 C26 118.8(5) . .
C25 C26 C27 119.6(5) . .
N2 C27 C26 121.8(5) . .

loop_
_geom_bond_atom_site_label_1
_geom_bond_atom_site_label_2
_geom_bond_distance
_geom_bond_site_symmetry_2
Cu1 O3 1.942(3) 2_675
Cu1 O1 1.945(3) .
Cu1 N1 2.011(4) .
Cu1 N2 2.012(4) .
Cu1 O4 2.237(4) .
P1 O1 1.501(3) .
P1 O3 1.506(3) .
P1 O2 1.595(3) .
P1 C1 1.803(5) .
O2 C16 1.454(6) .
O3 Cu1 1.942(3) 2_675
O5 N3 1.295(8) .
O5A N3A 1.260(9) .
O6 N3 1.236(8) .
O6A N3A 1.243(9) .
O7 N3 1.250(8) .
O7A N3A 1.264(9) .
N1 C18 1.339(6) .
N1 C22 1.352(6) .
N2 C27 1.337(6) .
N2 C23 1.343(6) .
C1 C2 1.518(7) .
C2 C15 1.413(7) .
C2 C3 1.416(7) .
C3 C4 1.432(7) .
C3 C8 1.438(7) .
C4 C5 1.361(7) .
C5 C6 1.424(8) .
C6 C7 1.349(8) .
C7 C8 1.436(7) .
C8 C9 1.398(7) .
C9 C10 1.388(7) .
C10 C11 1.426(7) .
C10 C15 1.450(7) .
C11 C12 1.356(8) .
C12 C13 1.413(8) .
C13 C14 1.366(7) .
C14 C15 1.432(7) .
C16 C17 1.512(7) .
C18 C19 1.380(7) .
C19 C20 1.383(8) .
C20 C21 1.388(8) .
C21 C22 1.392(7) .
C22 C23 1.460(7) .
C23 C24 1.400(7) .
C24 C25 1.381(8) .
C25 C26 1.382(8) .
C26 C27 1.383(7) .
